data_7060613
loop_
_publ_author_name
'Li, Huizhen'
'Li, Yunhui'
'Kang, Jiaxin'
'Fan, Lin'
'Yang, Qiuyu'
'Li, Shujun'
'Rahman, Abdul'
'Chen, Daqi'

_publ_section_title
;
 Reactivity and mechanisms of hydridic hydrogen of B--H in ammonia borane
 towards acetic acids: the ammonia B-monoacyloxy boranes
;
_journal_issue 22
_journal_name_full 'New Journal of Chemistry'
_journal_page_first 9904
_journal_page_last 9911
_journal_paper_doi 10.1039/D1NJ01727F
_journal_volume 45
_journal_year 2021
_chemical_formula_sum 'C8 H19 B Cl N O5'
_chemical_formula_weight 255.50
_space_group_crystal_system monoclinic
_space_group_IT_number 14
_space_group_name_Hall '-P 2yn'
_space_group_name_H-M_alt 'P 1 21/n 1'
_atom_sites_solution_hydrogens mixed
_audit_block_doi 10.5517/ccdc.csd.cc23qf2c
_audit_creation_method SHELXL-2018/3
_audit_update_record
;
2021-04-21 deposited with the CCDC.	2021-04-28 downloaded from the CCDC.
;
_cell_angle_alpha 90
_cell_angle_beta 100.686(6)
_cell_angle_gamma 90
_cell_formula_units_Z 4
_cell_length_a 10.312(2)
_cell_length_b 12.187(2)
_cell_length_c 10.6044(19)
_cell_measurement_reflns_used 3215
_cell_measurement_temperature 103.0(2)
_cell_measurement_theta_max 27.1258
_cell_measurement_theta_min 2.5717
_cell_volume 1309.6(4)
_computing_cell_refinement 'SAINT V8.34A (Bruker AXS Inc., 2013)'
_computing_data_collection 'APEX2 (Bruker AXS Inc., 2014)'
_computing_data_reduction 'SAINT V8.34A (Bruker AXS Inc., 2013)'
_computing_structure_refinement 'SHELXL-2018/3 (Sheldrick, 2018)'
_diffrn_ambient_temperature 103.0(2)
_diffrn_detector_area_resol_mean 8.3333
_diffrn_measured_fraction_theta_full 0.999
_diffrn_measured_fraction_theta_max 0.999
_diffrn_measurement_device_type 'CCD area detector'
_diffrn_measurement_method 'phi and omega scans'
_diffrn_radiation_type MoK\a
_diffrn_radiation_wavelength 0.71073
_diffrn_reflns_av_R_equivalents 0.1342
_diffrn_reflns_av_unetI/netI 0.1290
_diffrn_reflns_Laue_measured_fraction_full 0.999
_diffrn_reflns_Laue_measured_fraction_max 0.999
_diffrn_reflns_limit_h_max 12
_diffrn_reflns_limit_h_min -12
_diffrn_reflns_limit_k_max 14
_diffrn_reflns_limit_k_min -14
_diffrn_reflns_limit_l_max 12
_diffrn_reflns_limit_l_min -12
_diffrn_reflns_number 14073
_diffrn_reflns_point_group_measured_fraction_full 0.999
_diffrn_reflns_point_group_measured_fraction_max 0.999
_diffrn_reflns_theta_full 25.242
_diffrn_reflns_theta_max 25.250
_diffrn_reflns_theta_min 3.033
_diffrn_source 'fine-focus sealed tube'
_exptl_absorpt_coefficient_mu 0.296
_exptl_absorpt_correction_T_max 0.90
_exptl_absorpt_correction_T_min 0.53
_exptl_absorpt_correction_type multi-scan
_exptl_absorpt_process_details 'SADABS V2014/4 (Bruker AXS Inc.)'
_exptl_crystal_colour colourless
_exptl_crystal_density_diffrn 1.296
_exptl_crystal_description block
_exptl_crystal_F_000 544
_exptl_crystal_size_max 0.420
_exptl_crystal_size_mid 0.400
_exptl_crystal_size_min 0.380
_refine_diff_density_max 0.515
_refine_diff_density_min -0.530
_refine_diff_density_rms 0.119
_refine_ls_extinction_method none
_refine_ls_goodness_of_fit_ref 1.016
_refine_ls_hydrogen_treatment constr
_refine_ls_matrix_type full
_refine_ls_number_parameters 145
_refine_ls_number_reflns 2370
_refine_ls_number_restraints 0
_refine_ls_restrained_S_all 1.016
_refine_ls_R_factor_all 0.0943
_refine_ls_R_factor_gt 0.0751
_refine_ls_shift/su_max 0.000
_refine_ls_shift/su_mean 0.000
_refine_ls_structure_factor_coef Fsqd
_refine_ls_weighting_details 'w=1/[\s^2^(Fo^2^)+(0.1057P)^2^] where P=(Fo^2^+2Fc^2^)/3'
_refine_ls_weighting_scheme calc
_refine_ls_wR_factor_gt 0.1816
_refine_ls_wR_factor_ref 0.2027
_reflns_Friedel_coverage 0.000
_reflns_number_gt 1779
_reflns_number_total 2370
_reflns_threshold_expression 'I > 2\s(I)'
_cod_data_source_file d1nj01727f2.cif
_cod_data_source_block 1957962
_cod_depositor_comments 'Adding full bibliography for 7060613--7060614.cif.'
_cod_original_cell_volume 1309.5(4)
_cod_original_sg_symbol_H-M 'P 21/n'
_cod_database_code 7060613
_shelx_shelxl_version_number 2018/3
_shelx_space_group_comment
;
The symmetry employed for this shelxl refinement is uniquely defined
by the following loop, which should always be used as a source of
symmetry information in preference to the above space-group names.
They are only intended as comments.
;
_shelx_estimated_absorpt_t_min 0.886
_shelx_estimated_absorpt_t_max 0.896

loop_
_space_group_symop_operation_xyz
'x, y, z'
'-x+1/2, y+1/2, -z+1/2'
'-x, -y, -z'
'x-1/2, -y-1/2, z-1/2'

loop_
_atom_site_label
_atom_site_type_symbol
_atom_site_fract_x
_atom_site_fract_y
_atom_site_fract_z
_atom_site_U_iso_or_equiv
_atom_site_adp_type
_atom_site_occupancy
_atom_site_site_symmetry_order
_atom_site_calc_flag
_atom_site_refinement_flags_posn
_atom_site_refinement_flags_adp
_atom_site_refinement_flags_occupancy
_atom_site_disorder_assembly
_atom_site_disorder_group
B1 B 0.7470(4) 0.1320(3) 0.5313(3) 0.0177(8) Uani 1 1 d . . . . .
H1B H 0.718701 0.105740 0.627068 0.027 Uiso 1 1 d R U . . .
H2B H 0.768743 0.226790 0.534928 0.027 Uiso 1 1 d R U . . .
C1 C 0.4280(3) 0.1217(3) 0.2865(3) 0.0251(8) Uani 1 1 d . . . . .
H1A H 0.398165 0.190996 0.241644 0.030 Uiso 1 1 calc R U . . .
H1C H 0.350608 0.089080 0.315546 0.030 Uiso 1 1 calc R U . . .
C2 C 0.5288(3) 0.1497(2) 0.4036(3) 0.0187(7) Uani 1 1 d . . . . .
C3 C 0.4556(4) 0.6024(3) 0.3061(3) 0.0227(8) Uani 1 1 d . . . . .
H3A H 0.486844 0.622481 0.397131 0.027 Uiso 1 1 calc R U . . .
H3B H 0.374882 0.557289 0.300485 0.027 Uiso 1 1 calc R U . . .
C4 C 0.5974(4) 0.4501(3) 0.3418(3) 0.0255(8) Uani 1 1 d . . . . .
H4A H 0.520798 0.403439 0.349823 0.031 Uiso 1 1 calc R U . . .
H4B H 0.638045 0.476536 0.428411 0.031 Uiso 1 1 calc R U . . .
C5 C 0.6959(3) 0.3850(3) 0.2855(3) 0.0219(8) Uani 1 1 d . . . . .
H5A H 0.768221 0.433266 0.269289 0.026 Uiso 1 1 calc R U . . .
H5B H 0.734322 0.326601 0.345983 0.026 Uiso 1 1 calc R U . . .
C6 C 0.7187(4) 0.2701(3) 0.1129(3) 0.0242(8) Uani 1 1 d . . . . .
H6A H 0.745214 0.205696 0.168662 0.029 Uiso 1 1 calc R U . . .
H6B H 0.799180 0.312501 0.106600 0.029 Uiso 1 1 calc R U . . .
C7 C 0.6533(4) 0.2327(2) -0.0173(3) 0.0242(8) Uani 1 1 d . . . . .
H7A H 0.711067 0.180459 -0.052411 0.029 Uiso 1 1 calc R U . . .
H7B H 0.569173 0.195204 -0.012586 0.029 Uiso 1 1 calc R U . . .
C8 C 0.5744(3) 0.2966(3) -0.2270(3) 0.0215(8) Uani 1 1 d . . . . .
H8A H 0.492638 0.253539 -0.228788 0.026 Uiso 1 1 calc R U . . .
H8B H 0.638075 0.250380 -0.262376 0.026 Uiso 1 1 calc R U . . .
Cl1 Cl 0.47677(9) 0.03078(7) 0.17265(8) 0.0298(3) Uani 1 1 d . . . . .
N1 N 0.8711(3) 0.06453(19) 0.5078(2) 0.0150(6) Uani 1 1 d . . . . .
H3N H 0.869451 -0.002225 0.523995 0.022 Uiso 1 1 d R U . . .
H2N H 0.937599 0.087495 0.560244 0.022 Uiso 1 1 d R U . . .
H1N H 0.876244 0.072093 0.428715 0.022 Uiso 1 1 d R U . . .
O1 O 0.6441(2) 0.10313(16) 0.4159(2) 0.0187(5) Uani 1 1 d . . . . .
O2 O 0.4956(2) 0.21489(18) 0.4785(2) 0.0271(6) Uani 1 1 d . . . . .
O3 O 0.5551(2) 0.54130(16) 0.25985(19) 0.0191(6) Uani 1 1 d . . . . .
O4 O 0.6295(2) 0.33735(17) 0.16774(19) 0.0189(5) Uani 1 1 d . . . . .
O5 O 0.6290(2) 0.32732(16) -0.0980(2) 0.0183(5) Uani 1 1 d . . . . .

loop_
_atom_site_aniso_label
_atom_site_aniso_U_11
_atom_site_aniso_U_22
_atom_site_aniso_U_33
_atom_site_aniso_U_23
_atom_site_aniso_U_13
_atom_site_aniso_U_12
B1 0.016(2) 0.0199(17) 0.0167(18) 0.0016(14) 0.0029(15) 0.0039(15)
C1 0.020(2) 0.0258(18) 0.0284(18) -0.0055(14) 0.0024(16) 0.0019(14)
C2 0.0160(17) 0.0160(15) 0.0241(17) 0.0005(13) 0.0033(15) -0.0010(13)
C3 0.026(2) 0.0278(17) 0.0146(16) -0.0063(13) 0.0057(15) -0.0020(15)
C4 0.035(2) 0.0287(18) 0.0124(16) 0.0045(13) 0.0027(15) -0.0010(15)
C5 0.026(2) 0.0229(16) 0.0148(16) 0.0044(12) -0.0027(15) 0.0015(14)
C6 0.0208(19) 0.0220(17) 0.0304(19) 0.0043(14) 0.0062(16) 0.0084(14)
C7 0.030(2) 0.0152(16) 0.0278(18) 0.0009(13) 0.0069(16) 0.0043(14)
C8 0.0220(19) 0.0230(16) 0.0190(17) -0.0107(13) 0.0027(15) 0.0008(14)
Cl1 0.0275(6) 0.0293(5) 0.0304(6) -0.0118(3) -0.0004(4) 0.0020(4)
N1 0.0162(15) 0.0157(13) 0.0125(13) 0.0008(10) 0.0014(11) 0.0025(11)
O1 0.0124(13) 0.0204(11) 0.0226(12) -0.0046(9) 0.0010(10) 0.0021(9)
O2 0.0208(14) 0.0298(13) 0.0310(13) -0.0093(10) 0.0058(11) 0.0079(11)
O3 0.0247(14) 0.0196(11) 0.0141(11) 0.0011(8) 0.0067(10) 0.0026(9)
O4 0.0165(13) 0.0199(11) 0.0187(11) 0.0000(8) -0.0006(10) 0.0019(9)
O5 0.0189(13) 0.0163(11) 0.0185(11) -0.0019(8) 0.0001(10) 0.0002(9)

loop_
_atom_type_symbol
_atom_type_description
_atom_type_scat_dispersion_real
_atom_type_scat_dispersion_imag
_atom_type_scat_source
C C 0.0033 0.0016 'International Tables Vol C Tables 4.2.6.8 and 6.1.1.4'
H H 0.0000 0.0000 'International Tables Vol C Tables 4.2.6.8 and 6.1.1.4'
B B 0.0013 0.0007 'International Tables Vol C Tables 4.2.6.8 and 6.1.1.4'
Cl Cl 0.1484 0.1585 'International Tables Vol C Tables 4.2.6.8 and 6.1.1.4'
N N 0.0061 0.0033 'International Tables Vol C Tables 4.2.6.8 and 6.1.1.4'
O O 0.0106 0.0060 'International Tables Vol C Tables 4.2.6.8 and 6.1.1.4'

loop_
_geom_angle_atom_site_label_1
_geom_angle_atom_site_label_2
_geom_angle_atom_site_label_3
_geom_angle
_geom_angle_site_symmetry_1
_geom_angle_site_symmetry_3
_geom_angle_publ_flag
O1 B1 N1 102.7(2) . . ?
C2 C1 Cl1 117.6(2) . . ?
O2 C2 O1 125.5(3) . . ?
O2 C2 C1 116.9(3) . . ?
O1 C2 C1 117.5(3) . . ?
O3 C3 C8 109.0(3) . 3_665 ?
O3 C4 C5 108.9(2) . . ?
O4 C5 C4 108.2(3) . . ?
O4 C6 C7 109.6(3) . . ?
O5 C7 C6 107.8(2) . . ?
O5 C8 C3 109.0(2) . 3_665 ?
C2 O1 B1 118.2(2) . . ?
C3 O3 C4 110.8(2) . . ?
C5 O4 C6 110.3(2) . . ?
C8 O5 C7 110.8(2) . . ?

loop_
_geom_bond_atom_site_label_1
_geom_bond_atom_site_label_2
_geom_bond_distance
_geom_bond_site_symmetry_2
_geom_bond_publ_flag
B1 O1 1.505(4) . ?
B1 N1 1.579(4) . ?
C1 C2 1.504(5) . ?
C1 Cl1 1.778(3) . ?
C2 O2 1.217(4) . ?
C2 O1 1.303(4) . ?
C3 O3 1.426(4) . ?
C3 C8 1.490(4) 3_665 ?
C4 O3 1.428(4) . ?
C4 C5 1.497(5) . ?
C5 O4 1.431(4) . ?
C6 O4 1.433(4) . ?
C6 C7 1.492(5) . ?
C7 O5 1.430(4) . ?
C8 O5 1.430(4) . ?
